data_7017757
loop_
_publ_author_name
'Klingele, Julia'
'Kaase, Dominic'
'Klingele, Marco H.'
'Lach, Jochen'

_publ_section_title
;
 Synthesis and mononuclear complexes of the bis-bidentate ligand
 2,5-di(2-pyridyl)-1,3,4-thiadiazole (dptd): spin crossover in
 [Fe(II)(dptd)2(NCSe)2] and [Fe(II)(dptd)2(NCBH3)2]&#x00B7;H2O.
;
_journal_issue 4
_journal_name_full 'Dalton transactions (Cambridge, England : 2003)'
_journal_page_first 1397
_journal_page_last 1406
_journal_paper_doi 10.1039/c1dt11396h
_journal_volume 41
_journal_year 2012
_chemical_formula_moiety
;
(C26 H24 N8 O2 S2 Ni), 2(O4 Cl)
;
_chemical_formula_sum 'C26 H24 Cl2 N8 Ni O10 S2'
_chemical_formula_weight 802.26
_chemical_name_systematic
;
?
;
_space_group_IT_number 2
_symmetry_cell_setting triclinic
_symmetry_space_group_name_Hall '-P 1'
_symmetry_space_group_name_H-M 'P -1'
_atom_sites_solution_hydrogens geom
_atom_sites_solution_primary direct
_atom_sites_solution_secondary difmap
_audit_creation_method SHELXL-97
_cell_angle_alpha 87.2470(10)
_cell_angle_beta 88.3360(10)
_cell_angle_gamma 73.6980(10)
_cell_formula_units_Z 1
_cell_length_a 8.7850(2)
_cell_length_b 9.4845(2)
_cell_length_c 9.6781(2)
_cell_measurement_reflns_used 9965
_cell_measurement_temperature 100(2)
_cell_measurement_theta_max 39.19
_cell_measurement_theta_min 2.416
_cell_volume 772.98(3)
_computing_data_collection 'Bruker APEX2'
_computing_structure_refinement 'SHELXL-97 (Sheldrick, 1997)'
_computing_structure_solution 'SHELXS-97 (Sheldrick, 1990)'
_diffrn_ambient_temperature 100(2)
_diffrn_measured_fraction_theta_full 0.981
_diffrn_measured_fraction_theta_max 0.981
_diffrn_measurement_device_type 'Bruker APEX2 CCD area detector'
_diffrn_measurement_method 'f\ and \w scans'
_diffrn_radiation_monochromator 'multilayer mirror optics'
_diffrn_radiation_type MoK\a
_diffrn_radiation_wavelength 0.71073
_diffrn_reflns_av_R_equivalents 0.0284
_diffrn_reflns_av_sigmaI/netI 0.0341
_diffrn_reflns_limit_h_max 15
_diffrn_reflns_limit_h_min -15
_diffrn_reflns_limit_k_max 16
_diffrn_reflns_limit_k_min -16
_diffrn_reflns_limit_l_max 17
_diffrn_reflns_limit_l_min -17
_diffrn_reflns_number 31052
_diffrn_reflns_theta_full 39.33
_diffrn_reflns_theta_max 39.33
_diffrn_reflns_theta_min 2.11
_exptl_absorpt_coefficient_mu 1.007
_exptl_absorpt_correction_T_max 0.9328
_exptl_absorpt_correction_T_min 0.8474
_exptl_absorpt_correction_type multi-scan
_exptl_absorpt_process_details '(<i>SADABS</i>; Sheldrick, 1996)'
_exptl_crystal_colour brown
_exptl_crystal_density_diffrn 1.723
_exptl_crystal_density_method 'not measured'
_exptl_crystal_description needle
_exptl_crystal_F_000 410
_exptl_crystal_size_max 0.17
_exptl_crystal_size_mid 0.08
_exptl_crystal_size_min 0.07
_refine_diff_density_max 0.844
_refine_diff_density_min -0.598
_refine_diff_density_rms 0.091
_refine_ls_extinction_method none
_refine_ls_goodness_of_fit_ref 1.069
_refine_ls_hydrogen_treatment mixed
_refine_ls_matrix_type full
_refine_ls_number_parameters 227
_refine_ls_number_reflns 9018
_refine_ls_number_restraints 0
_refine_ls_restrained_S_all 1.069
_refine_ls_R_factor_all 0.0507
_refine_ls_R_factor_gt 0.0359
_refine_ls_shift/su_max 0.000
_refine_ls_shift/su_mean 0.000
_refine_ls_structure_factor_coef Fsqd
_refine_ls_weighting_details 'calc w=1/[\s^2^(Fo^2^)+(0.0444P)^2^+0.1638P] where P=(Fo^2^+2Fc^2^)/3'
_refine_ls_weighting_scheme calc
_refine_ls_wR_factor_gt 0.0874
_refine_ls_wR_factor_ref 0.0942
_reflns_number_gt 7143
_reflns_number_total 9018
_reflns_threshold_expression >2sigma(I)
_cod_data_source_file c1dt11396h.txt
_cod_data_source_block jmk_dk42ii
_cod_depositor_comments
;
The following automatic conversions were performed:

'_exptl_absorpt_correction_type' value 'Multi-scan' changed to
'multi-scan' according to
/home/saulius/struct/CIF-dictionaries/cif_core.dic dictionary named
'cif_core.dic' version 2.4.1 from 2010-06-29.

Automatic conversion script
Id: cif_fix_values 1715 2011-07-08 13:25:40Z adriana 
;
_cod_original_sg_symbol_H-M P-1
_cod_database_code 7017757

loop_
_symmetry_equiv_pos_as_xyz
'x, y, z'
'-x, -y, -z'

loop_
_atom_site_label
_atom_site_type_symbol
_atom_site_fract_x
_atom_site_fract_y
_atom_site_fract_z
_atom_site_U_iso_or_equiv
_atom_site_adp_type
_atom_site_occupancy
_atom_site_symmetry_multiplicity
_atom_site_calc_flag
_atom_site_refinement_flags
Ni1 Ni 0.0000 0.0000 0.0000 0.01145(4) Uani 1 2 d S
N1 N 0.17890(10) -0.09877(10) -0.14249(9) 0.01354(14) Uani 1 1 d .
N2 N 0.05697(10) -0.21725(9) 0.07329(9) 0.01386(14) Uani 1 1 d .
N3 N -0.00378(10) -0.28816(10) 0.17796(9) 0.01517(15) Uani 1 1 d .
N4 N 0.14876(12) -0.66220(10) 0.30135(10) 0.01851(16) Uani 1 1 d .
S1 S 0.22302(3) -0.48341(3) 0.06458(3) 0.01523(5) Uani 1 1 d .
C1 C 0.23731(12) -0.03609(12) -0.25060(10) 0.01622(17) Uani 1 1 d .
H1 H 0.1912 0.0655 -0.2720 0.019 Uiso 1 1 calc R
C2 C 0.36257(13) -0.11331(12) -0.33300(11) 0.01710(17) Uani 1 1 d .
H2 H 0.4003 -0.0649 -0.4092 0.021 Uiso 1 1 calc R
C3 C 0.43183(12) -0.26162(12) -0.30284(11) 0.01668(17) Uani 1 1 d .
H3 H 0.5175 -0.3165 -0.3577 0.020 Uiso 1 1 calc R
C4 C 0.37270(12) -0.32812(11) -0.19023(10) 0.01523(16) Uani 1 1 d .
H4 H 0.4177 -0.4293 -0.1662 0.018 Uiso 1 1 calc R
C5 C 0.24706(11) -0.24382(11) -0.11406(10) 0.01265(15) Uani 1 1 d .
C6 C 0.17411(11) -0.30442(11) 0.00355(10) 0.01319(15) Uani 1 1 d .
C7 C 0.07136(11) -0.42812(11) 0.18594(10) 0.01417(16) Uani 1 1 d .
C8 C 0.03326(12) -0.53567(11) 0.28521(10) 0.01467(16) Uani 1 1 d .
C9 C -0.11312(12) -0.50531(13) 0.35343(11) 0.01730(17) Uani 1 1 d .
H9 H -0.1909 -0.4138 0.3383 0.021 Uiso 1 1 calc R
C10 C -0.14196(14) -0.61301(14) 0.44441(11) 0.02013(19) Uani 1 1 d .
H10 H -0.2406 -0.5971 0.4928 0.024 Uiso 1 1 calc R
C11 C -0.02365(15) -0.74449(13) 0.46314(11) 0.0209(2) Uani 1 1 d .
H11 H -0.0400 -0.8200 0.5249 0.025 Uiso 1 1 calc R
C12 C 0.11894(15) -0.76404(13) 0.39044(12) 0.0213(2) Uani 1 1 d .
H12 H 0.1993 -0.8541 0.4046 0.026 Uiso 1 1 calc R
C51 C 0.29800(14) 0.09300(15) 0.06533(13) 0.0235(2) Uani 1 1 d .
H51A H 0.3735 0.0113 0.0200 0.035 Uiso 1 1 calc R
H51B H 0.3512 0.1268 0.1394 0.035 Uiso 1 1 calc R
H51C H 0.2581 0.1740 -0.0027 0.035 Uiso 1 1 calc R
O51 O 0.16750(9) 0.04439(9) 0.12307(8) 0.01723(14) Uani 1 1 d .
H51 H 0.204(2) -0.0186(19) 0.1769(17) 0.021 Uiso 1 1 d .
Cl1 Cl 0.45499(3) -0.25687(3) 0.29652(2) 0.01602(5) Uani 1 1 d .
O1 O 0.29346(11) -0.16631(13) 0.31961(11) 0.0364(3) Uani 1 1 d .
O2 O 0.48659(13) -0.27296(13) 0.15068(10) 0.0329(2) Uani 1 1 d .
O3 O 0.56191(13) -0.18879(14) 0.35516(13) 0.0374(2) Uani 1 1 d .
O4 O 0.47315(13) -0.39800(10) 0.36444(11) 0.0314(2) Uani 1 1 d .

loop_
_atom_site_aniso_label
_atom_site_aniso_U_11
_atom_site_aniso_U_22
_atom_site_aniso_U_33
_atom_site_aniso_U_23
_atom_site_aniso_U_13
_atom_site_aniso_U_12
Ni1 0.01138(7) 0.00910(8) 0.01273(7) 0.00048(5) 0.00233(5) -0.00142(5)
N1 0.0140(3) 0.0116(3) 0.0144(3) -0.0003(3) 0.0023(2) -0.0028(3)
N2 0.0144(3) 0.0117(3) 0.0144(3) 0.0009(3) 0.0030(3) -0.0025(3)
N3 0.0166(3) 0.0121(4) 0.0159(3) 0.0015(3) 0.0028(3) -0.0033(3)
N4 0.0217(4) 0.0130(4) 0.0193(4) 0.0017(3) 0.0031(3) -0.0033(3)
S1 0.01587(10) 0.01026(10) 0.01785(10) 0.00052(8) 0.00356(8) -0.00141(8)
C1 0.0185(4) 0.0131(4) 0.0162(4) 0.0004(3) 0.0041(3) -0.0037(3)
C2 0.0186(4) 0.0167(4) 0.0162(4) -0.0015(3) 0.0056(3) -0.0056(3)
C3 0.0158(4) 0.0167(4) 0.0172(4) -0.0037(3) 0.0045(3) -0.0039(3)
C4 0.0147(4) 0.0130(4) 0.0166(4) -0.0017(3) 0.0019(3) -0.0015(3)
C5 0.0124(3) 0.0117(4) 0.0136(3) -0.0003(3) 0.0009(3) -0.0030(3)
C6 0.0135(3) 0.0113(4) 0.0143(4) 0.0001(3) 0.0006(3) -0.0029(3)
C7 0.0144(4) 0.0127(4) 0.0150(4) -0.0001(3) 0.0009(3) -0.0035(3)
C8 0.0163(4) 0.0128(4) 0.0155(4) -0.0001(3) 0.0010(3) -0.0053(3)
C9 0.0155(4) 0.0190(5) 0.0184(4) 0.0007(3) 0.0001(3) -0.0068(3)
C10 0.0210(4) 0.0248(5) 0.0180(4) 0.0000(4) 0.0015(3) -0.0122(4)
C11 0.0302(5) 0.0187(5) 0.0171(4) 0.0020(3) 0.0017(4) -0.0127(4)
C12 0.0284(5) 0.0141(4) 0.0204(4) 0.0027(3) 0.0028(4) -0.0050(4)
C51 0.0177(4) 0.0267(6) 0.0287(5) -0.0045(4) 0.0024(4) -0.0100(4)
O51 0.0151(3) 0.0175(4) 0.0191(3) 0.0005(3) -0.0011(2) -0.0047(3)
Cl1 0.01538(9) 0.01562(10) 0.01663(10) 0.00052(7) 0.00143(7) -0.00398(8)
O1 0.0186(4) 0.0483(6) 0.0295(5) 0.0157(4) 0.0061(3) 0.0081(4)
O2 0.0333(5) 0.0471(6) 0.0166(4) -0.0008(4) 0.0055(3) -0.0093(5)
O3 0.0326(5) 0.0420(6) 0.0462(6) -0.0180(5) 0.0046(4) -0.0222(5)
O4 0.0429(5) 0.0160(4) 0.0335(5) 0.0007(3) 0.0150(4) -0.0071(4)

loop_
_atom_type_symbol
_atom_type_description
_atom_type_scat_dispersion_real
_atom_type_scat_dispersion_imag
_atom_type_scat_source
C C 0.0033 0.0016 'International Tables Vol C Tables 4.2.6.8 and 6.1.1.4'
H H 0.0000 0.0000 'International Tables Vol C Tables 4.2.6.8 and 6.1.1.4'
N N 0.0061 0.0033 'International Tables Vol C Tables 4.2.6.8 and 6.1.1.4'
O O 0.0106 0.0060 'International Tables Vol C Tables 4.2.6.8 and 6.1.1.4'
S S 0.1246 0.1234 'International Tables Vol C Tables 4.2.6.8 and 6.1.1.4'
Cl Cl 0.1484 0.1585 'International Tables Vol C Tables 4.2.6.8 and 6.1.1.4'
Ni Ni 0.3393 1.1124 'International Tables Vol C Tables 4.2.6.8 and 6.1.1.4'

loop_
_geom_angle_atom_site_label_1
_geom_angle_atom_site_label_2
_geom_angle_atom_site_label_3
_geom_angle
_geom_angle_site_symmetry_1
_geom_angle_site_symmetry_3
O51 Ni1 O51 180.0 . 2
O51 Ni1 N2 91.80(3) . .
O51 Ni1 N2 88.20(3) 2 .
O51 Ni1 N2 88.20(3) . 2
O51 Ni1 N2 91.80(3) 2 2
N2 Ni1 N2 180.0 . 2
O51 Ni1 N1 89.85(3) . 2
O51 Ni1 N1 90.15(3) 2 2
N2 Ni1 N1 100.77(3) . 2
N2 Ni1 N1 79.23(3) 2 2
O51 Ni1 N1 90.15(3) . .
O51 Ni1 N1 89.84(3) 2 .
N2 Ni1 N1 79.23(3) . .
N2 Ni1 N1 100.77(3) 2 .
N1 Ni1 N1 180.0 2 .
C1 N1 C5 117.36(8) . .
C1 N1 Ni1 128.69(7) . .
C5 N1 Ni1 113.87(6) . .
C6 N2 N3 113.76(8) . .
C6 N2 Ni1 113.27(7) . .
N3 N2 Ni1 132.97(6) . .
C7 N3 N2 111.16(8) . .
C12 N4 C8 116.73(10) . .
C6 S1 C7 86.91(5) . .
N1 C1 C2 122.86(10) . .
C3 C2 C1 119.36(9) . .
C2 C3 C4 118.39(9) . .
C5 C4 C3 118.67(9) . .
N1 C5 C4 123.36(9) . .
N1 C5 C6 113.90(8) . .
C4 C5 C6 122.74(9) . .
N2 C6 C5 119.56(9) . .
N2 C6 S1 113.50(7) . .
C5 C6 S1 126.94(7) . .
N3 C7 C8 124.87(9) . .
N3 C7 S1 114.66(7) . .
C8 C7 S1 120.46(7) . .
N4 C8 C9 124.39(10) . .
N4 C8 C7 114.62(9) . .
C9 C8 C7 120.99(9) . .
C10 C9 C8 117.89(10) . .
C9 C10 C11 118.63(10) . .
C12 C11 C10 119.11(10) . .
N4 C12 C11 123.25(11) . .
C51 O51 Ni1 121.94(7) . .
O3 Cl1 O4 108.91(8) . .
O3 Cl1 O2 110.31(7) . .
O4 Cl1 O2 110.05(7) . .
O3 Cl1 O1 108.84(7) . .
O4 Cl1 O1 108.78(6) . .
O2 Cl1 O1 109.92(6) . .

loop_
_geom_bond_atom_site_label_1
_geom_bond_atom_site_label_2
_geom_bond_distance
_geom_bond_site_symmetry_2
Ni1 O51 2.0637(8) .
Ni1 O51 2.0637(8) 2
Ni1 N2 2.0738(9) .
Ni1 N2 2.0738(9) 2
Ni1 N1 2.1026(8) 2
Ni1 N1 2.1026(8) .
N1 C1 1.3385(13) .
N1 C5 1.3556(13) .
N2 C6 1.3168(13) .
N2 N3 1.3668(12) .
N3 C7 1.3058(13) .
N4 C12 1.3394(14) .
N4 C8 1.3423(14) .
S1 C6 1.7100(10) .
S1 C7 1.7337(10) .
C1 C2 1.3914(14) .
C2 C3 1.3872(15) .
C3 C4 1.3930(15) .
C4 C5 1.3838(13) .
C5 C6 1.4622(13) .
C7 C8 1.4677(14) .
C8 C9 1.3905(14) .
C9 C10 1.3888(16) .
C10 C11 1.3892(17) .
C11 C12 1.3891(17) .
C51 O51 1.4402(14) .
Cl1 O3 1.4241(11) .
Cl1 O4 1.4321(10) .
Cl1 O2 1.4376(9) .
Cl1 O1 1.4550(9) .

loop_
_geom_torsion_atom_site_label_1
_geom_torsion_atom_site_label_2
_geom_torsion_atom_site_label_3
_geom_torsion_atom_site_label_4
_geom_torsion
_geom_torsion_site_symmetry_1
O51 Ni1 N1 C1 -88.51(9) .
O51 Ni1 N1 C1 91.49(9) 2
N2 Ni1 N1 C1 179.69(10) .
N2 Ni1 N1 C1 -0.31(10) 2
O51 Ni1 N1 C5 87.88(7) .
O51 Ni1 N1 C5 -92.12(7) 2
N2 Ni1 N1 C5 -3.92(7) .
N2 Ni1 N1 C5 176.08(7) 2
O51 Ni1 N2 C6 -87.20(7) .
O51 Ni1 N2 C6 92.80(7) 2
N1 Ni1 N2 C6 -177.39(7) 2
N1 Ni1 N2 C6 2.61(7) .
O51 Ni1 N2 N3 93.77(9) .
O51 Ni1 N2 N3 -86.24(9) 2
N1 Ni1 N2 N3 3.58(10) 2
N1 Ni1 N2 N3 -176.42(10) .
C6 N2 N3 C7 0.93(13) .
Ni1 N2 N3 C7 179.96(7) .
C5 N1 C1 C2 0.16(16) .
Ni1 N1 C1 C2 176.45(8) .
N1 C1 C2 C3 -0.34(17) .
C1 C2 C3 C4 0.04(16) .
C2 C3 C4 C5 0.42(15) .
C1 N1 C5 C4 0.33(15) .
Ni1 N1 C5 C4 -176.50(8) .
C1 N1 C5 C6 -178.72(9) .
Ni1 N1 C5 C6 4.44(11) .
C3 C4 C5 N1 -0.63(15) .
C3 C4 C5 C6 178.35(9) .
N3 N2 C6 C5 178.16(8) .
Ni1 N2 C6 C5 -1.07(12) .
N3 N2 C6 S1 -1.40(11) .
Ni1 N2 C6 S1 179.37(4) .
N1 C5 C6 N2 -2.33(14) .
C4 C5 C6 N2 178.61(10) .
N1 C5 C6 S1 177.17(7) .
C4 C5 C6 S1 -1.89(15) .
C7 S1 C6 N2 1.10(8) .
C7 S1 C6 C5 -178.42(9) .
N2 N3 C7 C8 -178.64(9) .
N2 N3 C7 S1 -0.06(11) .
C6 S1 C7 N3 -0.58(8) .
C6 S1 C7 C8 178.07(9) .
C12 N4 C8 C9 -0.55(16) .
C12 N4 C8 C7 -179.65(10) .
N3 C7 C8 N4 -162.66(10) .
S1 C7 C8 N4 18.84(13) .
N3 C7 C8 C9 18.21(16) .
S1 C7 C8 C9 -160.29(8) .
N4 C8 C9 C10 0.01(16) .
C7 C8 C9 C10 179.05(10) .
C8 C9 C10 C11 0.32(16) .
C9 C10 C11 C12 -0.11(17) .
C8 N4 C12 C11 0.78(17) .
C10 C11 C12 N4 -0.47(18) .
N2 Ni1 O51 C51 119.17(8) .
N2 Ni1 O51 C51 -60.83(8) 2
N1 Ni1 O51 C51 -140.05(8) 2
N1 Ni1 O51 C51 39.95(8) .
